data_2219069
loop_
_publ_author_name
'Ruanwas, Pumsak'
'Kobkeatthawin, Thawanrat'
'Chantrapromma, Suchada'
'Fun, Hoong-Kun'
'Karalai, Chatchanok'

_publ_section_title
;
 1-Methyl-2-[(<i>E</i>)-2-(2-thienyl)ethenyl]quinolinium iodide
;
_journal_coeditor_code IS2311
_journal_issue 8
_journal_name_full 'Acta Crystallographica Section E'
_journal_page_first o1453
_journal_page_last o1454
_journal_paper_doi 10.1107/S1600536808020734
_journal_volume 64
_journal_year 2008
_chemical_formula_iupac 'C16 H14 N S +, I -'
_chemical_formula_moiety 'C16 H14 N S +, I -'
_chemical_formula_sum 'C16 H14 I N S'
_chemical_formula_weight 379.25
_chemical_name_systematic
;
1-Methyl-2-[(<i>E</i>)-2-(2-thienyl)ethenyl]quinolinium iodide
;
_space_group_IT_number 2
_symmetry_cell_setting triclinic
_symmetry_space_group_name_Hall '-P 1'
_symmetry_space_group_name_H-M 'P -1'
_atom_sites_solution_hydrogens geom
_atom_sites_solution_primary direct
_atom_sites_solution_secondary difmap
_audit_creation_method SHELXL-97
_cell_angle_alpha 97.5210(10)
_cell_angle_beta 95.3380(10)
_cell_angle_gamma 112.7580(10)
_cell_formula_units_Z 2
_cell_length_a 7.82430(10)
_cell_length_b 9.69060(10)
_cell_length_c 10.7633(2)
_cell_measurement_reflns_used 4261
_cell_measurement_temperature 100.00(10)
_cell_measurement_theta_max 30.00
_cell_measurement_theta_min 2.32
_cell_volume 736.817(19)
_computing_cell_refinement 'APEX2 (Bruker, 2005)'
_computing_data_collection 'APEX2 (Bruker, 2005)'
_computing_data_reduction 'SAINT (Bruker, 2005)'
_computing_molecular_graphics 'SHELXTL (Sheldrick, 2008)'
_computing_publication_material
;
SHELXTL (Sheldrick, 2008) and PLATON (Spek, 2003)
;
_computing_structure_refinement 'SHELXTL (Sheldrick, 2008)'
_computing_structure_solution 'SHELXTL (Sheldrick, 2008)'
_diffrn_ambient_temperature 100.00(10)
_diffrn_detector_area_resol_mean 8.33
_diffrn_measured_fraction_theta_full 0.993
_diffrn_measured_fraction_theta_max 0.993
_diffrn_measurement_device_type
;
Bruker SMART APEXII CCD area-detector
;
_diffrn_measurement_method \w
_diffrn_radiation_monochromator graphite
_diffrn_radiation_source 'fine-focus sealed tube'
_diffrn_radiation_type MoK\a
_diffrn_radiation_wavelength 0.71073
_diffrn_reflns_av_R_equivalents 0.0175
_diffrn_reflns_av_sigmaI/netI 0.0150
_diffrn_reflns_limit_h_max 11
_diffrn_reflns_limit_h_min -11
_diffrn_reflns_limit_k_max 13
_diffrn_reflns_limit_k_min -13
_diffrn_reflns_limit_l_max 15
_diffrn_reflns_limit_l_min -15
_diffrn_reflns_number 17060
_diffrn_reflns_theta_full 30.00
_diffrn_reflns_theta_max 30.00
_diffrn_reflns_theta_min 2.32
_diffrn_standards_number 0
_exptl_absorpt_coefficient_mu 2.300
_exptl_absorpt_correction_T_max 0.725
_exptl_absorpt_correction_T_min 0.346
_exptl_absorpt_correction_type multi-scan
_exptl_absorpt_process_details '(<i>SADABS</i>; Bruker, 2005)'
_exptl_crystal_colour Brown
_exptl_crystal_density_diffrn 1.709
_exptl_crystal_density_method 'not measured'
_exptl_crystal_description Block
_exptl_crystal_F_000 372
_exptl_crystal_size_max 0.58
_exptl_crystal_size_mid 0.28
_exptl_crystal_size_min 0.14
_refine_diff_density_max 1.502
_refine_diff_density_min -0.895
_refine_ls_extinction_method none
_refine_ls_goodness_of_fit_ref 1.099
_refine_ls_hydrogen_treatment constr
_refine_ls_matrix_type full
_refine_ls_number_parameters 173
_refine_ls_number_reflns 4261
_refine_ls_number_restraints 0
_refine_ls_restrained_S_all 1.099
_refine_ls_R_factor_all 0.0232
_refine_ls_R_factor_gt 0.0222
_refine_ls_shift/su_max 0.002
_refine_ls_shift/su_mean 0.000
_refine_ls_structure_factor_coef Fsqd
_refine_ls_weighting_details 'calc w=1/[\s^2^(Fo^2^)+(0.0282P)^2^+0.8519P] where P=(Fo^2^+2Fc^2^)/3'
_refine_ls_weighting_scheme calc
_refine_ls_wR_factor_gt 0.0585
_refine_ls_wR_factor_ref 0.0592
_reflns_number_gt 4118
_reflns_number_total 4261
_reflns_threshold_expression I>2\s(I)
_cod_data_source_file is2311.cif
_cod_data_source_block I
_cod_original_cell_volume 736.817(18)
_cod_database_code 2219069
_cod_database_fobs_code 2219069

loop_
_symmetry_equiv_pos_as_xyz
'x, y, z'
'-x, -y, -z'

loop_
_atom_site_type_symbol
_atom_site_label
_atom_site_fract_x
_atom_site_fract_y
_atom_site_fract_z
_atom_site_U_iso_or_equiv
_atom_site_adp_type
_atom_site_calc_flag
_atom_site_refinement_flags
_atom_site_occupancy
I I1 0.681003(17) 0.790360(14) 0.269777(12) 0.02186(5) Uani d . 1
S S1 0.65928(8) 0.89200(6) 0.69144(6) 0.02828(11) Uani d . 1
N N1 0.0896(2) 0.54762(17) 0.31586(15) 0.0162(3) Uani d . 1
C C1 -0.0473(3) 0.4405(2) 0.21950(17) 0.0167(3) Uani d . 1
C C2 -0.1289(3) 0.4838(2) 0.11749(18) 0.0198(3) Uani d . 1
H H2A -0.0945 0.5863 0.1138 0.024 Uiso calc R 1
C C3 -0.2600(3) 0.3734(2) 0.02336(19) 0.0227(4) Uani d . 1
H H3A -0.3128 0.4025 -0.0441 0.027 Uiso calc R 1
C C4 -0.3158(3) 0.2180(2) 0.02687(19) 0.0227(4) Uani d . 1
H H4A -0.4034 0.1452 -0.0382 0.027 Uiso calc R 1
C C5 -0.2405(3) 0.1739(2) 0.12667(19) 0.0206(3) Uani d . 1
H H5A -0.2781 0.0711 0.1297 0.025 Uiso calc R 1
C C6 -0.1062(3) 0.2843(2) 0.22486(18) 0.0180(3) Uani d . 1
C C7 -0.0267(3) 0.2412(2) 0.32868(18) 0.0193(3) Uani d . 1
H H7A -0.0686 0.1391 0.3357 0.023 Uiso calc R 1
C C8 0.1112(3) 0.3491(2) 0.41844(18) 0.0180(3) Uani d . 1
H H8A 0.1644 0.3198 0.4855 0.022 Uiso calc R 1
C C9 0.1745(2) 0.5058(2) 0.41052(17) 0.0161(3) Uani d . 1
C C10 0.3282(3) 0.6203(2) 0.50081(18) 0.0175(3) Uani d . 1
H H10A 0.3838 0.7174 0.4822 0.021 Uiso calc R 1
C C11 0.3950(3) 0.5929(2) 0.61089(17) 0.0174(3) Uani d . 1
H H11A 0.3399 0.4946 0.6273 0.021 Uiso calc R 1
C C12 0.5444(3) 0.7036(2) 0.70463(18) 0.0177(3) Uani d . 1
C C13 0.6158(3) 0.6721(2) 0.82202(19) 0.0217(4) Uani d . 1
H H13A 0.5752 0.5776 0.8468 0.026 Uiso calc R 1
C C14 0.7577(3) 0.8091(3) 0.8930(2) 0.0282(4) Uani d . 1
H H14A 0.8203 0.8145 0.9724 0.034 Uiso calc R 1
C C15 0.7946(3) 0.9321(3) 0.8350(2) 0.0300(4) Uani d . 1
H H15A 0.8850 1.0285 0.8706 0.036 Uiso calc R 1
C C16 0.1413(3) 0.7112(2) 0.31385(19) 0.0211(3) Uani d . 1
H H16A 0.1810 0.7677 0.3991 0.032 Uiso calc R 1
H H16B 0.0345 0.7250 0.2756 0.032 Uiso calc R 1
H H16C 0.2418 0.7471 0.2655 0.032 Uiso calc R 1

loop_
_atom_site_aniso_label
_atom_site_aniso_U_11
_atom_site_aniso_U_22
_atom_site_aniso_U_33
_atom_site_aniso_U_12
_atom_site_aniso_U_13
_atom_site_aniso_U_23
I1 0.02044(7) 0.02041(7) 0.02481(7) 0.00758(5) 0.00089(5) 0.00842(5)
S1 0.0287(3) 0.0207(2) 0.0312(3) 0.00775(19) -0.0017(2) 0.00210(19)
N1 0.0151(7) 0.0161(7) 0.0176(7) 0.0066(5) 0.0021(5) 0.0033(5)
C1 0.0158(7) 0.0191(8) 0.0165(8) 0.0083(6) 0.0035(6) 0.0031(6)
C2 0.0179(8) 0.0227(9) 0.0192(8) 0.0082(7) 0.0029(6) 0.0058(7)
C3 0.0202(8) 0.0295(10) 0.0184(8) 0.0101(7) 0.0013(7) 0.0056(7)
C4 0.0178(8) 0.0262(9) 0.0197(8) 0.0065(7) -0.0009(7) -0.0006(7)
C5 0.0188(8) 0.0193(8) 0.0213(8) 0.0068(7) 0.0007(7) -0.0005(7)
C6 0.0161(8) 0.0187(8) 0.0184(8) 0.0068(6) 0.0023(6) 0.0019(6)
C7 0.0195(8) 0.0165(8) 0.0217(8) 0.0075(7) 0.0028(7) 0.0028(6)
C8 0.0183(8) 0.0177(8) 0.0181(8) 0.0077(6) 0.0017(6) 0.0033(6)
C9 0.0153(7) 0.0175(8) 0.0164(7) 0.0074(6) 0.0036(6) 0.0030(6)
C10 0.0178(8) 0.0154(7) 0.0188(8) 0.0064(6) 0.0023(6) 0.0021(6)
C11 0.0158(8) 0.0173(8) 0.0190(8) 0.0070(6) 0.0026(6) 0.0023(6)
C12 0.0168(8) 0.0163(8) 0.0198(8) 0.0069(6) 0.0026(6) 0.0015(6)
C13 0.0121(7) 0.0217(9) 0.0238(9) 0.0014(6) 0.0068(6) -0.0071(7)
C14 0.0231(9) 0.0395(12) 0.0201(9) 0.0132(9) -0.0010(7) 0.0002(8)
C15 0.0263(10) 0.0248(10) 0.0295(11) 0.0056(8) -0.0030(8) -0.0066(8)
C16 0.0219(9) 0.0163(8) 0.0245(9) 0.0075(7) -0.0003(7) 0.0051(7)

loop_
_atom_type_symbol
_atom_type_description
_atom_type_scat_dispersion_real
_atom_type_scat_dispersion_imag
_atom_type_scat_source
C C 0.0033 0.0016 'International Tables Vol C Tables 4.2.6.8 and 6.1.1.4'
H H 0.0000 0.0000 'International Tables Vol C Tables 4.2.6.8 and 6.1.1.4'
N N 0.0061 0.0033 'International Tables Vol C Tables 4.2.6.8 and 6.1.1.4'
S S 0.1246 0.1234 'International Tables Vol C Tables 4.2.6.8 and 6.1.1.4'
I I -0.4742 1.8119 'International Tables Vol C Tables 4.2.6.8 and 6.1.1.4'

loop_
_geom_angle_atom_site_label_1
_geom_angle_atom_site_label_2
_geom_angle_atom_site_label_3
_geom_angle
C15 S1 C12 91.58(11)
C9 N1 C1 121.89(16)
C9 N1 C16 119.57(16)
C1 N1 C16 118.53(15)
N1 C1 C2 121.92(17)
N1 C1 C6 118.98(16)
C2 C1 C6 119.09(17)
C3 C2 C1 119.54(18)
C3 C2 H2A 120.2
C1 C2 H2A 120.2
C2 C3 C4 121.53(19)
C2 C3 H3A 119.2
C4 C3 H3A 119.2
C5 C4 C3 119.69(18)
C5 C4 H4A 120.2
C3 C4 H4A 120.2
C4 C5 C6 120.20(18)
C4 C5 H5A 119.9
C6 C5 H5A 119.9
C5 C6 C1 119.91(18)
C5 C6 C7 121.09(17)
C1 C6 C7 118.99(17)
C8 C7 C6 120.12(17)
C8 C7 H7A 119.9
C6 C7 H7A 119.9
C7 C8 C9 120.69(18)
C7 C8 H8A 119.7
C9 C8 H8A 119.7
N1 C9 C8 119.08(16)
N1 C9 C10 119.79(16)
C8 C9 C10 121.13(17)
C11 C10 C9 123.13(17)
C11 C10 H10A 118.4
C9 C10 H10A 118.4
C10 C11 C12 125.11(17)
C10 C11 H11A 117.4
C12 C11 H11A 117.4
C11 C12 C13 124.49(17)
C11 C12 S1 123.74(15)
C13 C12 S1 111.77(14)
C14 C13 C12 108.83(19)
C14 C13 H13A 125.6
C12 C13 H13A 125.6
C15 C14 C13 114.4(2)
C15 C14 H14A 122.8
C13 C14 H14A 122.8
C14 C15 S1 113.38(17)
C14 C15 H15A 123.3
S1 C15 H15A 123.3
N1 C16 H16A 109.5
N1 C16 H16B 109.5
H16A C16 H16B 109.5
N1 C16 H16C 109.5
H16A C16 H16C 109.5
H16B C16 H16C 109.5

loop_
_geom_bond_atom_site_label_1
_geom_bond_atom_site_label_2
_geom_bond_distance
S1 C15 1.697(2)
S1 C12 1.7273(19)
N1 C9 1.354(2)
N1 C1 1.397(2)
N1 C16 1.481(2)
C1 C2 1.410(3)
C1 C6 1.413(3)
C2 C3 1.377(3)
C2 H2A 0.9300
C3 C4 1.403(3)
C3 H3A 0.9300
C4 C5 1.371(3)
C4 H4A 0.9300
C5 C6 1.412(3)
C5 H5A 0.9300
C6 C7 1.415(3)
C7 C8 1.364(3)
C7 H7A 0.9300
C8 C9 1.421(2)
C8 H8A 0.9300
C9 C10 1.446(3)
C10 C11 1.350(3)
C10 H10A 0.9300
C11 C12 1.436(3)
C11 H11A 0.9300
C12 C13 1.450(3)
C13 C14 1.420(3)
C13 H13A 0.9300
C14 C15 1.361(4)
C14 H14A 0.9300
C15 H15A 0.9300
C16 H16A 0.9600
C16 H16B 0.9600
C16 H16C 0.9600

loop_
_geom_hbond_atom_site_label_D
_geom_hbond_atom_site_label_H
_geom_hbond_atom_site_label_A
_geom_hbond_site_symmetry_A
_geom_hbond_distance_DH
_geom_hbond_distance_HA
_geom_hbond_distance_DA
_geom_hbond_angle_DHA
_geom_hbond_publ_flag
C10 H10A S1 1_555 0.93 2.8033 3.189(2) 106 y
C11 H11A I1 2_666 0.93 3.0601 3.934(2) 157 y
C16 H16B I1 1_455 0.96 3.0641 3.962(2) 156 y

loop_
_geom_torsion_atom_site_label_1
_geom_torsion_atom_site_label_2
_geom_torsion_atom_site_label_3
_geom_torsion_atom_site_label_4
_geom_torsion
C9 N1 C1 C2 -176.75(17)
C16 N1 C1 C2 3.6(3)
C9 N1 C1 C6 3.5(3)
C16 N1 C1 C6 -176.05(16)
N1 C1 C2 C3 178.41(17)
C6 C1 C2 C3 -1.9(3)
C1 C2 C3 C4 0.5(3)
C2 C3 C4 C5 0.8(3)
C3 C4 C5 C6 -0.6(3)
C4 C5 C6 C1 -0.8(3)
C4 C5 C6 C7 -179.96(18)
N1 C1 C6 C5 -178.25(16)
C2 C1 C6 C5 2.0(3)
N1 C1 C6 C7 0.9(3)
C2 C1 C6 C7 -178.77(17)
C5 C6 C7 C8 175.96(18)
C1 C6 C7 C8 -3.2(3)
C6 C7 C8 C9 1.2(3)
C1 N1 C9 C8 -5.6(3)
C16 N1 C9 C8 173.99(16)
C1 N1 C9 C10 173.83(16)
C16 N1 C9 C10 -6.6(2)
C7 C8 C9 N1 3.2(3)
C7 C8 C9 C10 -176.23(17)
N1 C9 C10 C11 166.39(17)
C8 C9 C10 C11 -14.2(3)
C9 C10 C11 C12 -178.56(17)
C10 C11 C12 C13 -179.42(18)
C10 C11 C12 S1 1.4(3)
C15 S1 C12 C11 178.33(17)
C15 S1 C12 C13 -0.98(15)
C11 C12 C13 C14 -177.85(18)
S1 C12 C13 C14 1.5(2)
C12 C13 C14 C15 -1.3(3)
C13 C14 C15 S1 0.6(3)
C12 S1 C15 C14 0.22(19)

loop_
_cod_related_entry_id
_cod_related_entry_database
_cod_related_entry_code
1 ChemSpider 30655573
